data_7716443
loop_
_publ_author_name
'Chowdhury, Tajrian'
'Wilson, Claire'
'Farnaby, Joy H.'

_publ_section_title
;
 Activation and functionalisation of carbon dioxide by
 bis-tris(pyrazolyl)borate-supported divalent samarium and trivalent
 lanthanide silylamide complexes.
;
_journal_issue 28
_journal_name_full 'Dalton transactions (Cambridge, England : 2003)'
_journal_page_first 11884
_journal_page_last 11894
_journal_paper_doi 10.1039/d4dt01382d
_journal_volume 53
_journal_year 2024
_chemical_formula_moiety 'C38 H40 B4 N24 O4 Sm2'
_chemical_formula_sum 'C38 H40 B4 N24 O4 Sm2'
_chemical_formula_weight 1240.88
_space_group_crystal_system orthorhombic
_space_group_IT_number 43
_space_group_name_Hall 'F 2 -2d'
_space_group_name_H-M_alt 'F d d 2'
_atom_sites_solution_hydrogens geom
_audit_creation_date 2024-06-14
_audit_creation_method
;
Olex2 1.5
(compiled 2024.02.16 svn.r378c4104 for OlexSys, GUI svn.r6928)
;
_audit_update_record
;
2024-06-14 deposited with the CCDC.	2024-06-19 downloaded from the CCDC.
;
_cell_angle_alpha 90
_cell_angle_beta 90
_cell_angle_gamma 90
_cell_formula_units_Z 8
_cell_length_a 20.9732(6)
_cell_length_b 28.6287(8)
_cell_length_c 21.4608(6)
_cell_measurement_reflns_used 17316
_cell_measurement_temperature 100.00
_cell_measurement_theta_max 31.0050
_cell_measurement_theta_min 1.4840
_cell_volume 12885.8(6)
_computing_cell_refinement 'CrysAlisPro 1.171.42.94a (Rigaku OD, 2023)'
_computing_data_collection 'CrysAlisPro 1.171.42.94a (Rigaku OD, 2023)'
_computing_data_reduction 'CrysAlisPro 1.171.42.94a (Rigaku OD, 2023)'
_computing_molecular_graphics 'Olex2 1.5 (Dolomanov et al., 2009)'
_computing_publication_material 'Olex2 1.5 (Dolomanov et al., 2009)'
_computing_structure_refinement 'SHELXL 2018/3 (Sheldrick, 2015)'
_computing_structure_solution 'SHELXT 2018/2 (Sheldrick, 2018)'
_diffrn_ambient_temperature 100.00
_diffrn_detector 'Hybrid Pixel Array Detector'
_diffrn_detector_area_resol_mean 5.8140
_diffrn_measured_fraction_theta_full 1.000
_diffrn_measured_fraction_theta_max 1.000
_diffrn_measurement_details
;
List of Runs (angles in degrees, time in seconds):

  # Type    Start    End  Width  t~exp~   \w     \q     \k     \f   Frames
#--------------------------------------------------------------------------
  1  \f      0.00 180.00   0.20    0.20   0.00   0.00   0.00    --   900
  2  \w   -145.00  25.00   0.20    0.20    --   30.00   0.00   0.00  850
  3  \w   -145.00  25.00   0.20    0.20    --   30.00   0.00 120.00  850
  4  \w   -145.00  25.00   0.20    0.20    --   30.00   0.00 240.00  850
;
_diffrn_measurement_device 'abstract diffractometer'
_diffrn_measurement_device_type 'dectris-CrysAlisPro-abstract goniometer imported dectris images'
_diffrn_measurement_method '\w and \f scans'
_diffrn_orient_matrix_type 'CrysAlisPro convention (1999,Acta A55,543-557)'
_diffrn_orient_matrix_UB_11 -0.0323682500
_diffrn_orient_matrix_UB_12 -0.0039042000
_diffrn_orient_matrix_UB_13 -0.0018900500
_diffrn_orient_matrix_UB_21 0.0039588500
_diffrn_orient_matrix_UB_22 -0.0100231000
_diffrn_orient_matrix_UB_23 -0.0289426500
_diffrn_orient_matrix_UB_31 0.0040154500
_diffrn_orient_matrix_UB_32 -0.0215103000
_diffrn_orient_matrix_UB_33 0.0137762500
_diffrn_radiation_monochromator synchrotron
_diffrn_radiation_probe x-ray
_diffrn_radiation_type synchrotron
_diffrn_radiation_wavelength 0.6889
_diffrn_reflns_av_R_equivalents 0.0710
_diffrn_reflns_av_unetI/netI 0.0484
_diffrn_reflns_Laue_measured_fraction_full 1.000
_diffrn_reflns_Laue_measured_fraction_max 1.000
_diffrn_reflns_limit_h_max 29
_diffrn_reflns_limit_h_min -29
_diffrn_reflns_limit_k_max 40
_diffrn_reflns_limit_k_min -40
_diffrn_reflns_limit_l_max 30
_diffrn_reflns_limit_l_min -30
_diffrn_reflns_number 54122
_diffrn_reflns_point_group_measured_fraction_full 1.000
_diffrn_reflns_point_group_measured_fraction_max 0.999
_diffrn_reflns_theta_full 24.415
_diffrn_reflns_theta_max 29.476
_diffrn_reflns_theta_min 1.486
_diffrn_source synchrotron
_exptl_absorpt_coefficient_mu 1.724
_exptl_absorpt_correction_T_max 1.00000
_exptl_absorpt_correction_T_min 0.22901
_exptl_absorpt_correction_type multi-scan
_exptl_absorpt_process_details
;
CrysAlisPro 1.171.42.94a (Rigaku Oxford Diffraction, 2023)
Empirical absorption correction using spherical harmonics,
implemented in SCALE3 ABSPACK scaling algorithm.
;
_exptl_crystal_colour colourless
_exptl_crystal_density_diffrn 1.279
_exptl_crystal_description block
_exptl_crystal_F_000 4896
_exptl_crystal_size_max 0.16
_exptl_crystal_size_mid 0.12
_exptl_crystal_size_min 0.1
_refine_diff_density_max 1.558
_refine_diff_density_min -0.663
_refine_diff_density_rms 0.116
_refine_ls_abs_structure_details
;
 Refined as an inversion twin.
;
_refine_ls_abs_structure_Flack 0.28(3)
_refine_ls_extinction_method none
_refine_ls_goodness_of_fit_ref 1.048
_refine_ls_hydrogen_treatment constr
_refine_ls_matrix_type full
_refine_ls_number_parameters 327
_refine_ls_number_reflns 9847
_refine_ls_number_restraints 1
_refine_ls_restrained_S_all 1.048
_refine_ls_R_factor_all 0.0644
_refine_ls_R_factor_gt 0.0511
_refine_ls_shift/su_max 0.005
_refine_ls_shift/su_mean 0.000
_refine_ls_structure_factor_coef Fsqd
_refine_ls_weighting_details 'w=1/[\s^2^(Fo^2^)+(0.0840P)^2^] where P=(Fo^2^+2Fc^2^)/3'
_refine_ls_weighting_scheme calc
_refine_ls_wR_factor_gt 0.1389
_refine_ls_wR_factor_ref 0.1487
_reflns_Friedel_coverage 0.951
_reflns_Friedel_fraction_full 1.000
_reflns_Friedel_fraction_max 0.999
_reflns_number_gt 7474
_reflns_number_total 9847
_reflns_threshold_expression 'I > 2\s(I)'
_cod_data_source_file d4dt01382d2.cif
_cod_data_source_block 2_Sm_SmTp2_2_u_C2O4
_cod_depositor_comments 'Adding full bibliography for 7716442--7716448.cif.'
_cod_database_code 7716443
_shelx_shelxl_version_number 2018/3
_chemical_oxdiff_formula C38H40B4N24O4Sm2
_shelx_space_group_comment
;
The symmetry employed for this shelxl refinement is uniquely defined
by the following loop, which should always be used as a source of
symmetry information in preference to the above space-group names.
They are only intended as comments.
;
_shelx_estimated_absorpt_t_max 0.846
_shelx_estimated_absorpt_t_min 0.770
_olex2_refinement_description
;
1. Twinned data refinement
 Scales: 0.72(3)
 0.28(3)
2. Fixed Uiso
 At 1.2 times of:
  All B(H) groups, All C(H) groups
3.a Ternary CH refined with riding coordinates:
 B1(H1), B2(H2)
3.b Aromatic/amide H refined with riding coordinates:
 C1(H1A), C2(H2A), C3(H3), C4(H4), C6(H6), C7(H7), C8(H8), C9(H9), C10(H10),
 C5(H5), C11(H11), C13(H13), C14(H14), C15(H15), C16(H16), C17(H17), C18(H18),
 C12(H12)
;
_smtbx_masks_void_probe_radius 1.2
_smtbx_masks_void_truncation_radius 1.2
_olex2_submission_special_instructions 'No special instructions were received'
_oxdiff_exptl_absorpt_empirical_details
;
Empirical correction (ABSPACK) includes:
- Absorption correction using spherical harmonics
- Frame scaling
;
_oxdiff_exptl_absorpt_empirical_full_max 3.780
_oxdiff_exptl_absorpt_empirical_full_min 0.466

loop_
_space_group_symop_operation_xyz
'x, y, z'
'-x, -y, z'
'x+1/4, -y+1/4, z+1/4'
'-x+1/4, y+1/4, z+1/4'
'x, y+1/2, z+1/2'
'-x, -y+1/2, z+1/2'
'x+1/4, -y+3/4, z+3/4'
'-x+1/4, y+3/4, z+3/4'
'x+1/2, y, z+1/2'
'-x+1/2, -y, z+1/2'
'x+3/4, -y+1/4, z+3/4'
'-x+3/4, y+1/4, z+3/4'
'x+1/2, y+1/2, z'
'-x+1/2, -y+1/2, z'
'x+3/4, -y+3/4, z+1/4'
'-x+3/4, y+3/4, z+1/4'

loop_
_atom_site_label
_atom_site_type_symbol
_atom_site_fract_x
_atom_site_fract_y
_atom_site_fract_z
_atom_site_U_iso_or_equiv
_atom_site_adp_type
_atom_site_occupancy
_atom_site_site_symmetry_order
_atom_site_calc_flag
_atom_site_refinement_flags_posn
_atom_site_refinement_flags_adp
_atom_site_refinement_flags_occupancy
_atom_site_disorder_assembly
_atom_site_disorder_group
N11 N 0.5533(3) 0.5345(2) 0.3359(4) 0.0616(16) Uani 1 1 d . . . . .
B1 B 0.3591(5) 0.4473(4) 0.7976(5) 0.060(2) Uani 1 1 d . . . . .
H1 H 0.318739 0.431431 0.818433 0.072 Uiso 1 1 calc R U . . .
B2 B 0.6600(5) 0.4975(3) 0.3637(5) 0.051(2) Uani 1 1 d . . . . .
H2 H 0.706230 0.495918 0.343821 0.061 Uiso 1 1 calc R U . . .
C1 C 0.3458(4) 0.5075(3) 0.6504(4) 0.0539(18) Uani 1 1 d . . . . .
H1A H 0.361884 0.525063 0.616294 0.065 Uiso 1 1 calc R U . . .
N3 N 0.4326(4) 0.5138(3) 0.8230(3) 0.0616(16) Uani 1 1 d . . . . .
C2 C 0.2835(4) 0.4938(3) 0.6556(4) 0.062(2) Uani 1 1 d . . . . .
H2A H 0.249698 0.499485 0.627157 0.075 Uiso 1 1 calc R U . . .
C3 C 0.2809(4) 0.4707(3) 0.7100(4) 0.0585(18) Uani 1 1 d . . . . .
H3 H 0.243705 0.456770 0.727118 0.070 Uiso 1 1 calc R U . . .
C4 C 0.4422(5) 0.5431(4) 0.8743(4) 0.074(2) Uani 1 1 d . . . . .
H4 H 0.473342 0.567132 0.876486 0.089 Uiso 1 1 calc R U . . .
N7 N 0.6103(3) 0.5318(2) 0.4622(3) 0.0509(14) Uani 1 1 d . . . . .
C6 C 0.3666(5) 0.4951(3) 0.8999(4) 0.063(2) Uani 1 1 d . . . . .
H6 H 0.335125 0.478782 0.923115 0.075 Uiso 1 1 calc R U . . .
C7 C 0.4986(3) 0.3797(3) 0.7539(5) 0.058(2) Uani 1 1 d . . . . .
H7 H 0.539915 0.376451 0.736395 0.069 Uiso 1 1 calc R U . . .
C8 C 0.4620(4) 0.3430(3) 0.7776(4) 0.0619(19) Uani 1 1 d . . . . .
H8 H 0.474128 0.311072 0.780478 0.074 Uiso 1 1 calc R U . . .
C9 C 0.4063(5) 0.3617(3) 0.7953(5) 0.072(2) Uani 1 1 d . . . . .
H9 H 0.370336 0.345599 0.811462 0.087 Uiso 1 1 calc R U . . .
C10 C 0.6300(4) 0.5579(3) 0.5076(4) 0.0622(19) Uani 1 1 d . . . . .
H10 H 0.603014 0.569882 0.539361 0.075 Uiso 1 1 calc R U . . .
C5 C 0.4013(6) 0.5326(4) 0.9195(4) 0.082(3) Uani 1 1 d . . . . .
H5 H 0.397078 0.548277 0.958332 0.098 Uiso 1 1 calc R U . . .
C11 C 0.6946(5) 0.5663(3) 0.5045(4) 0.071(2) Uani 1 1 d . . . . .
H11 H 0.720123 0.583734 0.532738 0.086 Uiso 1 1 calc R U . . .
N1 N 0.3818(3) 0.4933(2) 0.6986(4) 0.0513(14) Uani 1 1 d . . . . .
N5 N 0.4676(3) 0.41947(19) 0.7594(3) 0.0492(13) Uani 1 1 d . . . . .
C13 C 0.5739(4) 0.3931(2) 0.4107(3) 0.0518(16) Uani 1 1 d . . . . .
H13 H 0.538923 0.377223 0.429147 0.062 Uiso 1 1 calc R U . . .
N9 N 0.5773(3) 0.4398(2) 0.4002(3) 0.0511(14) Uani 1 1 d . . . . .
C14 C 0.6291(4) 0.3724(3) 0.3904(4) 0.062(2) Uani 1 1 d . . . . .
H14 H 0.639097 0.340040 0.391412 0.075 Uiso 1 1 calc R U . . .
O1 O 0.4875(3) 0.54617(19) 0.6327(3) 0.0498(12) Uani 1 1 d . . . . .
C15 C 0.6663(4) 0.4073(3) 0.3685(3) 0.0532(16) Uani 1 1 d . . . . .
H15 H 0.707634 0.403482 0.351251 0.064 Uiso 1 1 calc R U . . .
C16 C 0.5286(5) 0.5574(4) 0.2897(4) 0.072(2) Uani 1 1 d . . . . .
H16 H 0.485818 0.568324 0.289118 0.086 Uiso 1 1 calc R U . . .
C17 C 0.5696(6) 0.5640(4) 0.2428(5) 0.096(4) Uani 1 1 d . . . . .
H17 H 0.563101 0.580793 0.205203 0.116 Uiso 1 1 calc R U . . .
C18 C 0.6259(5) 0.5397(4) 0.2628(4) 0.077(3) Uani 1 1 d . . . . .
H18 H 0.663922 0.535680 0.239404 0.093 Uiso 1 1 calc R U . . .
C22 C 0.4935(3) 0.5263(2) 0.5809(6) 0.0477(14) Uani 1 1 d . . . . .
Sm1 Sm 0.500000 0.500000 0.72655(2) 0.04429(17) Uani 1 2 d S T P . .
C12 C 0.7134(4) 0.5438(3) 0.4520(4) 0.0534(16) Uani 1 1 d . . . . .
H12 H 0.755866 0.542572 0.436647 0.064 Uiso 1 1 calc R U . . .
N2 N 0.3398(3) 0.4701(2) 0.7366(3) 0.0508(14) Uani 1 1 d . . . . .
N4 N 0.3854(3) 0.4854(3) 0.8413(3) 0.0565(15) Uani 1 1 d . . . . .
N6 N 0.4118(3) 0.40925(19) 0.7852(3) 0.0514(13) Uani 1 1 d . . . . .
N8 N 0.6634(3) 0.5239(2) 0.4254(3) 0.0531(14) Uani 1 1 d . . . . .
N10 N 0.6358(3) 0.4477(2) 0.3751(3) 0.0479(14) Uani 1 1 d . . . . .
N12 N 0.6153(3) 0.5242(2) 0.3193(3) 0.0555(15) Uani 1 1 d . . . . .
O2 O 0.4834(3) 0.54471(19) 0.5292(3) 0.0518(12) Uani 1 1 d . . . . .
Sm2 Sm 0.500000 0.500000 0.43463(2) 0.04434(17) Uani 1 2 d S T P . .

loop_
_atom_site_aniso_label
_atom_site_aniso_U_11
_atom_site_aniso_U_22
_atom_site_aniso_U_33
_atom_site_aniso_U_23
_atom_site_aniso_U_13
_atom_site_aniso_U_12
N11 0.064(4) 0.065(4) 0.056(4) 0.010(3) 0.001(3) 0.012(3)
B1 0.063(5) 0.062(5) 0.056(5) 0.018(4) 0.018(4) 0.009(4)
B2 0.052(5) 0.053(5) 0.048(4) 0.005(3) 0.009(4) 0.011(3)
C1 0.054(4) 0.062(4) 0.045(4) 0.005(3) 0.002(3) 0.006(3)
N3 0.070(4) 0.066(4) 0.048(4) -0.012(3) 0.005(3) -0.005(4)
C2 0.057(5) 0.076(5) 0.054(5) 0.010(4) -0.001(4) 0.016(4)
C3 0.050(4) 0.064(5) 0.061(5) 0.001(4) 0.010(3) 0.008(4)
C4 0.079(6) 0.090(7) 0.054(5) -0.021(4) 0.011(4) -0.001(5)
N7 0.046(3) 0.054(4) 0.052(3) 0.004(3) 0.001(3) 0.001(3)
C6 0.070(5) 0.076(6) 0.042(4) 0.003(4) 0.012(4) 0.024(4)
C7 0.061(5) 0.048(4) 0.064(5) -0.001(4) 0.000(3) 0.002(3)
C8 0.072(5) 0.049(4) 0.066(5) 0.016(4) -0.002(4) 0.006(4)
C9 0.085(6) 0.054(4) 0.077(6) 0.027(4) 0.015(5) 0.003(4)
C10 0.068(5) 0.054(4) 0.064(5) -0.007(4) 0.004(4) 0.003(4)
C5 0.113(8) 0.085(7) 0.046(5) -0.012(4) 0.014(5) -0.002(6)
C11 0.079(6) 0.075(6) 0.060(5) -0.016(4) -0.004(4) -0.018(4)
N1 0.046(3) 0.049(3) 0.059(4) 0.004(3) 0.005(3) 0.003(2)
N5 0.046(3) 0.047(3) 0.055(3) 0.006(3) 0.006(3) 0.003(2)
C13 0.063(4) 0.049(4) 0.044(4) -0.004(3) 0.003(3) 0.006(3)
N9 0.055(3) 0.045(3) 0.053(3) -0.008(3) -0.003(3) 0.009(3)
C14 0.080(6) 0.051(4) 0.056(4) -0.005(3) 0.018(4) 0.012(4)
O1 0.061(3) 0.038(2) 0.051(3) -0.001(2) 0.003(3) 0.002(2)
C15 0.058(4) 0.048(4) 0.053(4) -0.003(3) -0.003(3) 0.011(3)
C16 0.065(5) 0.094(7) 0.057(5) 0.009(4) 0.004(4) 0.022(5)
C17 0.098(8) 0.134(10) 0.057(5) 0.033(6) -0.001(5) 0.025(7)
C18 0.079(6) 0.105(7) 0.048(5) 0.016(5) 0.005(4) 0.031(5)
C22 0.047(3) 0.046(3) 0.050(3) -0.013(5) 0.004(3) -0.002(3)
Sm1 0.0483(4) 0.0420(3) 0.0426(3) 0.000 0.000 -0.00440(19)
C12 0.054(4) 0.050(4) 0.056(4) 0.001(3) 0.002(3) 0.002(3)
N2 0.054(3) 0.052(3) 0.046(3) 0.000(3) 0.005(3) -0.002(3)
N4 0.062(4) 0.057(4) 0.051(4) 0.007(3) 0.006(3) 0.005(3)
N6 0.055(3) 0.038(3) 0.061(4) 0.009(3) -0.001(3) 0.002(2)
N8 0.051(3) 0.048(3) 0.060(4) 0.004(3) 0.008(3) 0.007(3)
N10 0.044(3) 0.044(3) 0.056(4) 0.001(3) 0.004(3) 0.010(2)
N12 0.065(4) 0.060(4) 0.041(3) 0.006(3) 0.002(3) 0.006(3)
O2 0.068(3) 0.045(3) 0.042(3) -0.001(2) 0.002(3) 0.008(3)
Sm2 0.0471(3) 0.0452(3) 0.0407(3) 0.000 0.000 0.01023(19)

loop_
_atom_type_symbol
_atom_type_description
_atom_type_scat_dispersion_real
_atom_type_scat_dispersion_imag
_atom_type_scat_source
C C 0.0019 0.0015 'International Tables Vol C Tables 4.2.6.8 and 6.1.1.4'
H H 0.0000 0.0000 'International Tables Vol C Tables 4.2.6.8 and 6.1.1.4'
B B 0.0004 0.0006 'International Tables Vol C Tables 4.2.6.8 and 6.1.1.4'
N N 0.0037 0.0031 'International Tables Vol C Tables 4.2.6.8 and 6.1.1.4'
O O 0.0071 0.0057 'International Tables Vol C Tables 4.2.6.8 and 6.1.1.4'
Sm Sm -0.5577 3.2693 'International Tables Vol C Tables 4.2.6.8 and 6.1.1.4'

loop_
_geom_angle_atom_site_label_1
_geom_angle_atom_site_label_2
_geom_angle_atom_site_label_3
_geom_angle
_geom_angle_site_symmetry_1
_geom_angle_site_symmetry_3
_geom_angle_publ_flag
C16 N11 N12 106.7(7) . . ?
C16 N11 Sm2 130.2(6) . . ?
N12 N11 Sm2 122.4(5) . . ?
N2 B1 H1 109.5 . . ?
N2 B1 N4 108.4(7) . . ?
N2 B1 N6 109.8(7) . . ?
N4 B1 H1 109.5 . . ?
N4 B1 N6 110.0(7) . . ?
N6 B1 H1 109.5 . . ?
N8 B2 H2 109.1 . . ?
N8 B2 N10 109.8(7) . . ?
N8 B2 N12 108.5(6) . . ?
N10 B2 H2 109.1 . . ?
N10 B2 N12 111.0(7) . . ?
N12 B2 H2 109.1 . . ?
C2 C1 H1A 123.6 . . ?
N1 C1 H1A 123.6 . . ?
N1 C1 C2 112.7(8) . . ?
C4 N3 Sm1 131.0(6) . . ?
N4 N3 C4 103.9(7) . . ?
N4 N3 Sm1 123.8(5) . . ?
C1 C2 H2A 127.7 . . ?
C3 C2 C1 104.6(8) . . ?
C3 C2 H2A 127.7 . . ?
C2 C3 H3 125.3 . . ?
C2 C3 N2 109.5(7) . . ?
N2 C3 H3 125.3 . . ?
N3 C4 H4 124.9 . . ?
C5 C4 N3 110.3(9) . . ?
C5 C4 H4 124.9 . . ?
C10 N7 N8 105.4(6) . . ?
C10 N7 Sm2 131.9(6) . . ?
N8 N7 Sm2 122.6(4) . . ?
C5 C6 H6 126.5 . . ?
N4 C6 H6 126.5 . . ?
N4 C6 C5 107.1(8) . . ?
C8 C7 H7 124.8 . . ?
N5 C7 H7 124.8 . . ?
N5 C7 C8 110.4(7) . . ?
C7 C8 H8 126.9 . . ?
C9 C8 C7 106.2(7) . . ?
C9 C8 H8 126.9 . . ?
C8 C9 H9 127.0 . . ?
C8 C9 N6 106.1(7) . . ?
N6 C9 H9 127.0 . . ?
N7 C10 H10 123.9 . . ?
N7 C10 C11 112.2(8) . . ?
C11 C10 H10 123.9 . . ?
C4 C5 C6 107.2(9) . . ?
C4 C5 H5 126.4 . . ?
C6 C5 H5 126.4 . . ?
C10 C11 H11 128.0 . . ?
C12 C11 C10 104.1(7) . . ?
C12 C11 H11 128.0 . . ?
C1 N1 Sm1 134.6(6) . . ?
C1 N1 N2 104.1(6) . . ?
N2 N1 Sm1 121.3(5) . . ?
C7 N5 Sm1 129.6(5) . . ?
C7 N5 N6 106.3(6) . . ?
N6 N5 Sm1 124.0(4) . . ?
N9 C13 H13 125.4 . . ?
N9 C13 C14 109.2(7) . . ?
C14 C13 H13 125.4 . . ?
C13 N9 N10 106.1(6) . . ?
C13 N9 Sm2 127.0(5) . . ?
N10 N9 Sm2 126.3(4) . . ?
C13 C14 H14 126.9 . . ?
C15 C14 C13 106.2(7) . . ?
C15 C14 H14 126.9 . . ?
C22 O1 Sm1 118.5(5) . . ?
C14 C15 H15 125.4 . . ?
N10 C15 C14 109.3(7) . . ?
N10 C15 H15 125.4 . . ?
N11 C16 H16 123.6 . . ?
N11 C16 C17 112.9(8) . . ?
C17 C16 H16 123.6 . . ?
C16 C17 H17 128.2 . . ?
C16 C17 C18 103.7(8) . . ?
C18 C17 H17 128.2 . . ?
C17 C18 H18 126.2 . . ?
N12 C18 C17 107.5(8) . . ?
N12 C18 H18 126.2 . . ?
O1 C22 C22 117.7(5) . 2_665 ?
O2 C22 O1 125.4(6) . . ?
O2 C22 C22 116.5(4) . 2_665 ?
N3 Sm1 N3 70.6(4) . 2_665 ?
N3 Sm1 N1 136.0(2) . 2_665 ?
N3 Sm1 N1 70.3(2) 2_665 2_665 ?
N3 Sm1 N1 70.3(2) . . ?
N3 Sm1 N1 136.0(2) 2_665 . ?
N1 Sm1 N1 152.9(3) . 2_665 ?
N5 Sm1 N3 77.2(2) 2_665 . ?
N5 Sm1 N3 76.3(2) 2_665 2_665 ?
N5 Sm1 N3 76.3(2) . . ?
N5 Sm1 N3 77.2(2) . 2_665 ?
N5 Sm1 N1 113.44(19) . 2_665 ?
N5 Sm1 N1 74.6(2) . . ?
N5 Sm1 N1 74.6(2) 2_665 2_665 ?
N5 Sm1 N1 113.44(19) 2_665 . ?
N5 Sm1 N5 147.3(3) 2_665 . ?
O1 Sm1 N3 145.4(2) 2_665 . ?
O1 Sm1 N3 145.4(2) . 2_665 ?
O1 Sm1 N3 122.2(2) 2_665 2_665 ?
O1 Sm1 N3 122.2(2) . . ?
O1 Sm1 N1 82.5(2) . 2_665 ?
O1 Sm1 N1 75.0(2) . . ?
O1 Sm1 N1 75.0(2) 2_665 2_665 ?
O1 Sm1 N1 82.5(2) 2_665 . ?
O1 Sm1 N5 76.18(19) 2_665 . ?
O1 Sm1 N5 135.0(2) . . ?
O1 Sm1 N5 76.18(19) . 2_665 ?
O1 Sm1 N5 135.0(2) 2_665 2_665 ?
O1 Sm1 O1 67.6(3) . 2_665 ?
C11 C12 H12 125.3 . . ?
N8 C12 C11 109.4(7) . . ?
N8 C12 H12 125.3 . . ?
C3 N2 B1 127.6(7) . . ?
C3 N2 N1 109.1(6) . . ?
N1 N2 B1 123.3(7) . . ?
N3 N4 B1 121.1(6) . . ?
N3 N4 C6 111.4(7) . . ?
C6 N4 B1 127.4(7) . . ?
C9 N6 B1 126.6(7) . . ?
N5 N6 B1 122.5(6) . . ?
N5 N6 C9 110.8(6) . . ?
N7 N8 B2 122.5(7) . . ?
C12 N8 B2 128.7(7) . . ?
C12 N8 N7 108.8(6) . . ?
N9 N10 B2 121.2(6) . . ?
C15 N10 B2 129.4(6) . . ?
C15 N10 N9 109.2(6) . . ?
N11 N12 B2 121.3(6) . . ?
C18 N12 N11 109.1(7) . . ?
C18 N12 B2 129.6(7) . . ?
C22 O2 Sm2 119.8(5) . . ?
N11 Sm2 N11 70.3(3) 2_665 . ?
N7 Sm2 N11 70.3(2) . . ?
N7 Sm2 N11 135.7(2) . 2_665 ?
N7 Sm2 N11 70.3(2) 2_665 2_665 ?
N7 Sm2 N11 135.7(2) 2_665 . ?
N7 Sm2 N7 153.2(3) . 2_665 ?
N9 Sm2 N11 74.9(2) . . ?
N9 Sm2 N11 74.9(2) 2_665 2_665 ?
N9 Sm2 N11 76.9(2) . 2_665 ?
N9 Sm2 N11 76.9(2) 2_665 . ?
N9 Sm2 N7 114.4(2) . 2_665 ?
N9 Sm2 N7 74.0(2) 2_665 2_665 ?
N9 Sm2 N7 114.4(2) 2_665 . ?
N9 Sm2 N7 74.0(2) . . ?
N9 Sm2 N9 145.3(3) . 2_665 ?
O2 Sm2 N11 145.4(2) . 2_665 ?
O2 Sm2 N11 145.4(2) 2_665 . ?
O2 Sm2 N11 123.0(2) 2_665 2_665 ?
O2 Sm2 N11 123.0(2) . . ?
O2 Sm2 N7 75.4(2) 2_665 2_665 ?
O2 Sm2 N7 82.2(2) . 2_665 ?
O2 Sm2 N7 82.2(2) 2_665 . ?
O2 Sm2 N7 75.4(2) . . ?
O2 Sm2 N9 135.3(2) . . ?
O2 Sm2 N9 77.8(2) . 2_665 ?
O2 Sm2 N9 77.8(2) 2_665 . ?
O2 Sm2 N9 135.3(2) 2_665 2_665 ?
O2 Sm2 O2 66.4(3) 2_665 . ?

loop_
_geom_bond_atom_site_label_1
_geom_bond_atom_site_label_2
_geom_bond_distance
_geom_bond_site_symmetry_2
_geom_bond_publ_flag
N11 C16 1.297(11) . ?
N11 N12 1.379(9) . ?
N11 Sm2 2.592(7) . ?
B1 H1 1.0600 . ?
B1 N2 1.518(12) . ?
B1 N4 1.540(14) . ?
B1 N6 1.575(11) . ?
B2 H2 1.0600 . ?
B2 N8 1.526(12) . ?
B2 N10 1.531(10) . ?
B2 N12 1.542(11) . ?
C1 H1A 0.9500 . ?
C1 C2 1.367(13) . ?
C1 N1 1.344(11) . ?
N3 C4 1.398(11) . ?
N3 Sm1 2.538(7) . ?
N3 N4 1.339(10) . ?
C2 H2A 0.9500 . ?
C2 C3 1.343(11) . ?
C3 H3 0.9500 . ?
C3 N2 1.361(10) . ?
C4 H4 0.9500 . ?
C4 C5 1.329(14) . ?
N7 C10 1.297(10) . ?
N7 N8 1.385(8) . ?
N7 Sm2 2.555(6) . ?
C6 H6 0.9500 . ?
C6 C5 1.365(14) . ?
C6 N4 1.346(10) . ?
C7 H7 0.9500 . ?
C7 C8 1.398(12) . ?
C7 N5 1.315(10) . ?
C8 H8 0.9500 . ?
C8 C9 1.340(12) . ?
C9 H9 0.9500 . ?
C9 N6 1.383(10) . ?
C10 H10 0.9500 . ?
C10 C11 1.378(13) . ?
C5 H5 0.9500 . ?
C11 H11 0.9500 . ?
C11 C12 1.357(11) . ?
N1 Sm1 2.558(7) . ?
N1 N2 1.371(9) . ?
N5 Sm1 2.504(6) . ?
N5 N6 1.328(8) . ?
C13 H13 0.9500 . ?
C13 N9 1.358(9) . ?
C13 C14 1.370(10) . ?
N9 N10 1.360(8) . ?
N9 Sm2 2.480(6) . ?
C14 H14 0.9500 . ?
C14 C15 1.351(11) . ?
O1 C22 1.254(12) . ?
O1 Sm1 2.423(6) . ?
C15 H15 0.9500 . ?
C15 N10 1.331(9) . ?
C16 H16 0.9500 . ?
C16 C17 1.336(14) . ?
C17 H17 0.9500 . ?
C17 C18 1.435(14) . ?
C18 H18 0.9500 . ?
C18 N12 1.310(10) . ?
C22 C22 1.529(13) 2_665 ?
C22 O2 1.248(13) . ?
C12 H12 0.9500 . ?
C12 N8 1.322(10) . ?
O2 Sm2 2.425(5) . ?

loop_
_geom_torsion_atom_site_label_1
_geom_torsion_atom_site_label_2
_geom_torsion_atom_site_label_3
_geom_torsion_atom_site_label_4
_geom_torsion
_geom_torsion_site_symmetry_1
_geom_torsion_site_symmetry_2
_geom_torsion_site_symmetry_3
_geom_torsion_site_symmetry_4
_geom_torsion_publ_flag
N11 C16 C17 C18 3.0(14) . . . . ?
C1 C2 C3 N2 -0.2(10) . . . . ?
C1 N1 N2 B1 179.5(7) . . . . ?
C1 N1 N2 C3 0.7(8) . . . . ?
N3 C4 C5 C6 2.7(13) . . . . ?
C2 C1 N1 Sm1 177.8(6) . . . . ?
C2 C1 N1 N2 -0.9(9) . . . . ?
C2 C3 N2 B1 -179.0(8) . . . . ?
C2 C3 N2 N1 -0.3(9) . . . . ?
C4 N3 N4 B1 179.3(8) . . . . ?
C4 N3 N4 C6 -0.9(10) . . . . ?
N7 C10 C11 C12 1.4(11) . . . . ?
C7 C8 C9 N6 -3.2(10) . . . . ?
C7 N5 N6 B1 -177.7(8) . . . . ?
C7 N5 N6 C9 -1.4(9) . . . . ?
C8 C7 N5 Sm1 -178.8(5) . . . . ?
C8 C7 N5 N6 -0.7(10) . . . . ?
C8 C9 N6 B1 179.1(8) . . . . ?
C8 C9 N6 N5 3.0(10) . . . . ?
C10 N7 N8 B2 -175.3(7) . . . . ?
C10 N7 N8 C12 3.0(8) . . . . ?
C10 C11 C12 N8 0.6(10) . . . . ?
C5 C6 N4 B1 -177.7(9) . . . . ?
C5 C6 N4 N3 2.6(10) . . . . ?
C11 C12 N8 B2 176.0(7) . . . . ?
C11 C12 N8 N7 -2.3(9) . . . . ?
N1 C1 C2 C3 0.7(10) . . . . ?
N5 C7 C8 C9 2.5(11) . . . . ?
C13 N9 N10 B2 -173.0(7) . . . . ?
C13 N9 N10 C15 2.0(8) . . . . ?
C13 C14 C15 N10 0.2(9) . . . . ?
N9 C13 C14 C15 1.1(9) . . . . ?
C14 C13 N9 N10 -1.9(8) . . . . ?
C14 C13 N9 Sm2 -173.2(5) . . . . ?
C14 C15 N10 B2 173.1(8) . . . . ?
C14 C15 N10 N9 -1.4(8) . . . . ?
O1 C22 O2 Sm2 178.8(5) . . . . ?
C16 N11 N12 B2 179.2(8) . . . . ?
C16 N11 N12 C18 -2.0(10) . . . . ?
C16 C17 C18 N12 -4.1(14) . . . . ?
C17 C18 N12 N11 3.8(12) . . . . ?
C17 C18 N12 B2 -177.6(9) . . . . ?
C22 C22 O2 Sm2 -8.7(10) 2_665 . . . ?
Sm1 N3 C4 C5 -167.8(7) . . . . ?
Sm1 N3 N4 B1 -12.7(10) . . . . ?
Sm1 N3 N4 C6 167.0(5) . . . . ?
Sm1 N1 N2 B1 0.6(9) . . . . ?
Sm1 N1 N2 C3 -178.2(5) . . . . ?
Sm1 N5 N6 B1 0.5(10) . . . . ?
Sm1 N5 N6 C9 176.9(5) . . . . ?
Sm1 O1 C22 C22 1.6(9) . . . 2_665 ?
Sm1 O1 C22 O2 174.0(6) . . . . ?
N2 B1 N4 N3 -53.9(10) . . . . ?
N2 B1 N4 C6 126.4(8) . . . . ?
N2 B1 N6 C9 -116.2(9) . . . . ?
N2 B1 N6 N5 59.6(10) . . . . ?
N4 B1 N2 C3 -120.4(8) . . . . ?
N4 B1 N2 N1 61.0(9) . . . . ?
N4 B1 N6 C9 124.6(9) . . . . ?
N4 B1 N6 N5 -59.6(9) . . . . ?
N4 N3 C4 C5 -1.1(12) . . . . ?
N4 C6 C5 C4 -3.2(12) . . . . ?
N6 B1 N2 C3 119.4(8) . . . . ?
N6 B1 N2 N1 -59.1(10) . . . . ?
N6 B1 N4 N3 66.2(9) . . . . ?
N6 B1 N4 C6 -113.5(9) . . . . ?
N8 B2 N10 N9 60.7(9) . . . . ?
N8 B2 N10 C15 -113.2(8) . . . . ?
N8 B2 N12 N11 -56.2(10) . . . . ?
N8 B2 N12 C18 125.4(10) . . . . ?
N8 N7 C10 C11 -2.7(10) . . . . ?
N10 B2 N8 N7 -60.6(9) . . . . ?
N10 B2 N8 C12 121.4(8) . . . . ?
N10 B2 N12 N11 64.6(9) . . . . ?
N10 B2 N12 C18 -113.8(11) . . . . ?
N12 N11 C16 C17 -0.8(13) . . . . ?
N12 B2 N8 N7 60.9(9) . . . . ?
N12 B2 N8 C12 -117.1(8) . . . . ?
N12 B2 N10 N9 -59.3(9) . . . . ?
N12 B2 N10 C15 126.8(8) . . . . ?
Sm2 N11 C16 C17 -171.2(8) . . . . ?
Sm2 N11 N12 B2 -9.4(10) . . . . ?
Sm2 N11 N12 C18 169.3(7) . . . . ?
Sm2 N7 C10 C11 179.4(6) . . . . ?
Sm2 N7 N8 B2 2.8(8) . . . . ?
Sm2 N7 N8 C12 -178.9(5) . . . . ?
Sm2 N9 N10 B2 -1.6(9) . . . . ?
Sm2 N9 N10 C15 173.4(5) . . . . ?

loop_
_twin_individual_id
_twin_individual_mass_fraction_refined
1 0.72(3)
2 0.28(3)

loop_
_smtbx_masks_void_nr
_smtbx_masks_void_average_x
_smtbx_masks_void_average_y
_smtbx_masks_void_average_z
_smtbx_masks_void_volume
_smtbx_masks_void_count_electrons
_smtbx_masks_void_content
1 -0.393 -0.021 -0.812 4473.8 1029.1 ?
